data_2001657
loop_
_publ_author_name
'Robinson, P. D.'
'Hua, D. H.'
'Good, L. A.'
'Wang, H.'
'Meyers, C. Y.'

_publ_section_title
;
 (4<i>S</i>,5<i>S</i>)-4-Methyl-5-phenyl-1,3-oxazolidin-2-one
;
_journal_issue 6
_journal_name_full 'Acta Crystallographica Section C'
_journal_page_first 1238
_journal_page_last 1240
_journal_paper_doi 10.1107/S0108270192013477
_journal_volume 49
_journal_year 1993
_chemical_formula_moiety 'C10 H11 N1 O2'
_chemical_formula_sum 'C10 H11 N O2'
_chemical_formula_weight 177.20
_chemical_name_systematic
;
(4S,5S)-4-Methyl-5-phenyl-2-oxazolidinone
;
_symmetry_cell_setting monoclinic
_symmetry_space_group_name_H-M 'P 1 21 1'
_cell_angle_alpha 90.0
_cell_angle_beta 102.82(2)
_cell_angle_gamma 90.0
_cell_formula_units_Z 2
_cell_length_a 5.950(2)
_cell_length_b 8.2380(10)
_cell_length_c 9.952(2)
_cell_measurement_reflns_used 25
_cell_measurement_temperature 296
_cell_measurement_theta_max 12.39
_cell_measurement_theta_min 10.03
_cell_volume 475.6(2)
_computing_cell_refinement 'MSC/AFC Diffractometer Control Software'
_computing_data_collection
; MSC/AFC Diffractometer Control Software
 (Molecular Structure Corporation, 1988)
;
_computing_data_reduction 'TEXSAN PROCESS (Molecular Structure Corporation, 1985)'
_computing_molecular_graphics 'TEXSAN ORTEP (Johnson, 1965)'
_computing_publication_material 'TEXSAN FINISH'
_computing_structure_refinement 'TEXSAN LS'
_computing_structure_solution 'SHELXS86 (Sheldrick, 1985)'
_diffrn_ambient_temperature 296
_diffrn_measurement_device 'Rigaku AFC5S diffractometer'
_diffrn_measurement_method \w/2\q
_diffrn_radiation_monochromator graphite
_diffrn_radiation_source x-ray_tube
_diffrn_radiation_type 'Mo K\a'
_diffrn_radiation_wavelength 0.71069
_diffrn_reflns_av_R_equivalents 0.010
_diffrn_reflns_limit_h_max 7
_diffrn_reflns_limit_h_min 0
_diffrn_reflns_limit_k_max 9
_diffrn_reflns_limit_k_min 0
_diffrn_reflns_limit_l_max 11
_diffrn_reflns_limit_l_min -11
_diffrn_reflns_number 988
_diffrn_reflns_theta_max 25
_diffrn_reflns_theta_min 1.75
_diffrn_standards_decay_% 0.3
_diffrn_standards_interval_count 100
_diffrn_standards_number 3
_exptl_absorpt_coefficient_mu 0.081
_exptl_absorpt_correction_type none
_exptl_crystal_colour colorless
_exptl_crystal_density_diffrn 1.237
_exptl_crystal_description equant
_exptl_crystal_F_000 188
_exptl_crystal_size_max 0.29
_exptl_crystal_size_mid 0.26
_exptl_crystal_size_min 0.16
_refine_diff_density_max 0.10
_refine_diff_density_min -0.11
_refine_ls_extinction_coef '0.47 (16) x 10^-5^'
_refine_ls_extinction_method Zachariasen_type_2_Gaussian_isotropic
_refine_ls_goodness_of_fit_obs 1.51
_refine_ls_hydrogen_treatment noref
_refine_ls_matrix_type full
_refine_ls_number_parameters 118
_refine_ls_number_reflns 746
_refine_ls_R_factor_obs 0.029
_refine_ls_shift/esd_max 0.0005
_refine_ls_structure_factor_coef F
_refine_ls_weighting_details 'w = 4F~o~^2^/\s^2^(F~o~^2^)'
_refine_ls_weighting_scheme calc
_refine_ls_wR_factor_obs 0.036
_reflns_number_observed 746
_reflns_number_total 899
_reflns_observed_criterion '[I > 3.0\s(I)]'
_cod_data_source_file cr1047.cif
_cod_data_source_block default
_cod_depositor_comments
;
The following automatic conversions were performed:

'_refine_ls_weighting_scheme' value 'w = 4F~o~^2^/\s^2^(F~o~^2^)' was
changed to 'calc'. New tag '_refine_ls_weighting_details' was
created. The value of the new tag was set to 'w =
4F~o~^2^/\s^2^(F~o~^2^)'.

Automatic conversion script
Id: cif_fix_values 3143 2015-03-26 13:38:13Z robertas 
;
_cod_original_cell_volume 475.7(2)
_cod_original_sg_symbol_H-M 'P 21'
_cod_original_formula_sum 'C10 H11 N1 O2'
_cod_database_code 2001657

loop_
_atom_site_aniso_label
_atom_site_aniso_U_11
_atom_site_aniso_U_22
_atom_site_aniso_U_33
_atom_site_aniso_U_12
_atom_site_aniso_U_13
_atom_site_aniso_U_23
_atom_site_aniso_type_symbol
? ? ? ? ? ? ? ?
O1 0.0520(10) 0.0390(10) 0.0580(10) -0.0050(10) 0.0067(8) 0.0014(9) O
C2 0.0420(10) 0.045(2) 0.056(2) 0.0010(10) 0.0130(10) -0.0090(10) C
N3 0.0470(10) 0.0470(10) 0.0620(10) 0.0010(10) -0.0010(10) 0.0080(10) N
C4 0.0470(10) 0.0420(10) 0.0460(10) -0.0020(10) 0.0060(10) 0.0010(10) C
C5 0.0430(10) 0.0450(10) 0.0470(10) 0.0020(10) 0.0110(10) -0.0030(10) C
C6 0.060(2) 0.065(2) 0.070(2) -0.014(2) 0.0080(10) 0.015(2) C
C7 0.0460(10) 0.0430(10) 0.0490(10) -0.0020(10) 0.0100(10) 0.0040(10) C
C8 0.073(2) 0.056(2) 0.054(2) 0.010(2) 0.0120(10) 0.0010(10) C
C9 0.112(3) 0.063(2) 0.047(2) -0.001(2) 0.015(2) -0.002(2) C
C10 0.091(2) 0.082(3) 0.055(2) -0.013(2) -0.012(2) 0.010(2) C
C11 0.062(2) 0.114(3) 0.073(2) 0.006(2) -0.003(2) 0.032(2) C
C12 0.055(2) 0.077(2) 0.062(2) 0.011(2) 0.0140(10) 0.014(2) C
O13 0.0470(10) 0.0590(10) 0.0840(10) -0.0070(10) 0.0070(10) -0.0170(10) O

loop_
_atom_site_label
_atom_site_fract_x
_atom_site_fract_y
_atom_site_fract_z
_atom_site_U_iso_or_equiv
_atom_site_thermal_displace_type
_atom_site_calc_flag
_atom_site_calc_attached_atom
_atom_site_type_symbol
O1 0.7028(3) 0.1345 0.2978(2) .05050(10) Uani ? ? O
C2 0.8586(4) 0.0572(4) 0.3971(3) .04730(10) Uani ? ? C
N3 0.7758(3) -0.0860(3) 0.4239(2) .05400(10) Uani ? ? N
C4 0.5611(4) -0.1265(4) 0.3273(2) .04570(10) Uani ? ? C
C5 0.4877(4) 0.0418(4) 0.2706(2) .04480(10) Uani ? ? C
C6 0.3890(4) -0.2107(5) 0.3927(3) .06600(10) Uani ? ? C
C7 0.3696(4) 0.0488(4) 0.1208(2) .04610(10) Uani ? ? C
C8 0.4690(5) -0.0169(4) 0.0202(3) .06130(10) Uani ? ? C
C9 0.3508(6) -0.0141(5) -0.1163(3) .07440(10) Uani ? ? C
C10 0.1370(7) 0.0537(6) -0.1525(3) .08040(10) Uani ? ? C
C11 0.0393(5) 0.1204(6) -0.0538(4) .08580(10) Uani ? ? C
C12 0.1537(4) 0.1188(5) 0.0825(3) .06450(10) Uani ? ? C
O13 1.0419(3) 0.1189(3) 0.4493(2) .06450(10) Uani ? ? O
H3 0.8484 -0.1543 0.4978 0.0651 Uiso calc N(3) H
H4 0.5934 -0.1926 0.2557 0.0549 Uiso calc C(4) H
H5 0.3880 0.0874 0.3230 0.0539 Uiso calc C(5) H
H6A 0.3649 -0.1485 0.4686 0.0794 Uiso calc C(6) H
H6B 0.2473 -0.2220 0.3269 0.0794 Uiso calc C(6) H
H6C 0.4457 -0.3150 0.4239 0.0794 Uiso calc C(6) H
H8 0.6183 -0.0640 0.0447 0.0735 Uiso calc C(8) H
H9 0.4192 -0.0597 -0.1852 0.0893 Uiso calc C(9) H
H10 0.0562 0.0544 -0.2462 0.0964 Uiso calc C(10) H
H11 -0.1091 0.1685 -0.0794 0.1028 Uiso calc C(11) H
H12 0.0842 0.1660 0.1503 0.0775 Uiso calc C(12) H

loop_
_atom_type_symbol
_atom_type_description
_atom_type_scat_dispersion_real
_atom_type_scat_dispersion_imag
_atom_type_scat_source
C ? .002 .002 International_Tables_Vol_IV_Table_2.3.1
H ? 0 0 International_Tables_Vol_IV_Table_2.3.1
O ? .008 .006 International_Tables_Vol_IV_Table_2.3.1
N ? .004 .003 International_Tables_Vol_IV_Table_2.3.1

loop_
_geom_angle_atom_site_label_1
_geom_angle_atom_site_label_2
_geom_angle_atom_site_label_3
_geom_angle_site_symmetry_1
_geom_angle_site_symmetry_2
_geom_angle_site_symmetry_3
_geom_angle
_geom_angle_publ_flag
C2 O1 C5 . . . 108.6(2) yes
O1 C2 N3 . . . 109.9(2) yes
O1 C2 O13 . . . 121.4(2) yes
N3 C2 O13 . . . 128.7(3) yes
C2 N3 C4 . . . 112.4(2) yes
N3 C4 C5 . . . 100.0(2) yes
N3 C4 C6 . . . 113.8(2) yes
C5 C4 C6 . . . 114.5(2) yes
O1 C5 C4 . . . 103.9(2) yes
O1 C5 C7 . . . 111.2(2) yes
C4 C5 C7 . . . 115.8(2) yes
C5 C7 C8 . . . 121.6(2) yes
C5 C7 C12 . . . 119.4(2) yes
C8 C7 C12 . . . 119.0(2) yes
C7 C8 C9 . . . 119.9(3) yes
C8 C9 C10 . . . 120.5(3) yes
C9 C10 C11 . . . 119.8(3) yes
C10 C11 C12 . . . 120.6(3) yes
C7 C12 C11 . . . 120.1(3) yes

loop_
_geom_bond_atom_site_label_1
_geom_bond_atom_site_label_2
_geom_bond_site_symmetry_1
_geom_bond_site_symmetry_2
_geom_bond_distance
_geom_bond_publ_flag
O1 C2 . . 1.355(3) yes
O1 C5 . . 1.463(3) yes
C2 N3 . . 1.328(4) yes
C2 O13 . . 1.211(3) yes
N3 C4 . . 1.457(3) yes
C4 C5 . . 1.524(4) yes
C4 C6 . . 1.499(4) yes
C5 C7 . . 1.502(3) yes
C7 C8 . . 1.381(4) yes
C7 C12 . . 1.383(4) yes
C8 C9 . . 1.385(4) yes
C9 C10 . . 1.362(5) yes
C10 C11 . . 1.363(5) yes
C11 C12 . . 1.376(4) yes

loop_
_geom_contact_atom_site_label_1
_geom_contact_atom_site_label_2
_geom_contact_distance
_geom_contact_site_symmetry_1
_geom_contact_site_symmetry_2
_geom_contact_publ_flag
? ? ? ? ? ?

loop_
_geom_torsion_atom_site_label_1
_geom_torsion_atom_site_label_2
_geom_torsion_atom_site_label_3
_geom_torsion_atom_site_label_4
_geom_torsion_site_symmetry_1
_geom_torsion_site_symmetry_2
_geom_torsion_site_symmetry_3
_geom_torsion_site_symmetry_4
_geom_torsion
_geom_torsion_publ_flag
O1 C2 N3 C4 . . . . 8.0(3) ?
O1 C5 C4 N3 . . . . 22.1(2) ?
O1 C5 C4 C6 . . . . 144.1(2) ?
O1 C5 C7 C8 . . . . 64.0(3) ?
O1 C5 C7 C12 . . . . -117.6(3) ?
C2 O1 C5 C4 . . . . -19.5(2) ?
C2 O1 C5 C7 . . . . -144.6(2) ?
C2 N3 C4 C5 . . . . -19.2(3) ?
C2 N3 C4 C6 . . . . -141.7(3) ?
N3 C2 O1 C5 . . . . 7.9(3) ?
N3 C4 C5 C7 . . . . 144.2(2) ?
C4 N3 C2 O13 . . . . -172.6(2) ?
C4 C5 C7 C8 . . . . -54.2(3) ?
C4 C5 C7 C12 . . . . 124.2(3) ?
C5 O1 C2 O13 . . . . -171.5(2) ?
C5 C7 C8 C9 . . . . 177.4(3) ?
C5 C7 C12 C11 . . . . -177.4(3) ?
C6 C4 C5 C7 . . . . -93.8(3) ?
C7 C8 C9 C10 . . . . 0.3(5) ?
C7 C12 C11 C10 . . . . -0.2(6) ?
C8 C7 C12 C11 . . . . 1.0(5) ?
C8 C9 C10 C11 . . . . 0.5(6) ?
C9 C8 C7 C12 . . . . -1.0(5) ?
C9 C10 C11 C12 . . . . -0.6(6) ?
